data_9014769
loop_
_publ_author_name
'Taylor, W.'
'Meek, C.'
'Jackson, W.'

_publ_section_title
;
 The structures of fibrous zeolites
 _cod_database_code 1011255
;
_journal_name_full 'Zeitschrift fur Kristallographie'
_journal_page_first 373
_journal_page_last 398
_journal_volume 84
_journal_year 1933
_chemical_formula_sum 'Al2 Na2 O12 Si3'
_chemical_name_mineral Natrolite
_space_group_IT_number 43
_symmetry_space_group_name_Hall 'F 2 -2d'
_symmetry_space_group_name_H-M 'F d d 2'
_cell_angle_alpha 90
_cell_angle_beta 90
_cell_angle_gamma 90
_cell_length_a 18.29999
_cell_length_b 18.59999
_cell_length_c 6.57
_cell_formula_units_Z 8
_cell_volume 2236.294
_database_code_amcsd 0018117
_exptl_crystal_density_diffrn 2.235
_cod_duplicate_entry 1011255
_cod_original_formula_sum 'O12 Si3 Al2 Na2'
_cod_database_code 9014769

loop_
_space_group_symop_operation_xyz
x,y,z
x,1/2+y,1/2+z
1/2+x,y,1/2+z
1/2+x,1/2+y,z
1/4+x,1/4-y,1/4+z
1/4+x,3/4-y,3/4+z
3/4+x,1/4-y,3/4+z
3/4+x,3/4-y,1/4+z
1/4-x,1/4+y,1/4+z
1/4-x,3/4+y,3/4+z
3/4-x,1/4+y,3/4+z
3/4-x,3/4+y,1/4+z
-x,1/2-y,1/2+z
-x,-y,+z
1/2-x,1/2-y,+z
1/2-x,-y,1/2+z

loop_
_atom_site_label
_atom_site_fract_x
_atom_site_fract_y
_atom_site_fract_z
O1 0.06900 0.18100 0.12500
O2 0.06900 0.18100 0.62500
O3 0.01400 0.06700 0.87500
O4 0.18300 0.23600 0.37500
O5 0.09700 0.04200 0.50000
O6 0.20800 0.15300 0.75000
Si1 0.00000 0.00000 0.00000
Si2 0.15300 0.20800 0.62500
Al1 0.03600 0.08900 0.62500
Na1 0.22200 0.02800 0.62500

loop_
_cod_related_entry_id
_cod_related_entry_database
_cod_related_entry_code
1 AMCSD 0018117
